data_4345065
loop_
_publ_author_name
'Botezat, Olga'
'van Leusen, Jan'
'Kravtsov, Victor Ch'
'K\"ogerler, Paul'
'Baca, Svetlana G.'

_publ_section_title
;
 Ultralarge 3d/4f Coordination Wheels: From Carboxylate/Amino
 Alcohol-Supported {Fe4Ln2} to {Fe18Ln6} Rings.
;
_journal_issue 4
_journal_name_full 'Inorganic chemistry'
_journal_page_first 1814
_journal_page_last 1822
_journal_paper_doi 10.1021/acs.inorgchem.6b02100
_journal_volume 56
_journal_year 2017
_chemical_formula_sum 'C198 H474 Dy6 Fe18 N42 O132'
_chemical_formula_weight 7536.46
_space_group_crystal_system trigonal
_space_group_IT_number 148
_space_group_name_Hall '-R 3'
_space_group_name_H-M_alt 'R -3 :H'
_symmetry_space_group_name_Hall '-R 3'
_symmetry_space_group_name_H-M 'R -3 :H'
_atom_sites_solution_hydrogens mixed
_audit_creation_method SHELXL-2014/7
_cell_angle_alpha 90
_cell_angle_beta 90
_cell_angle_gamma 120
_cell_formula_units_Z 3
_cell_length_a 37.390(6)
_cell_length_b 37.390(6)
_cell_length_c 25.583(4)
_cell_measurement_reflns_used 7976
_cell_measurement_temperature 100(2)
_cell_measurement_theta_max 23.08
_cell_measurement_theta_min 2.18
_cell_volume 30974(9)
_computing_cell_refinement 'Bruker SAINT'
_computing_data_collection 'Bruker APEX2'
_computing_data_reduction 'Bruker SAINT'
_computing_molecular_graphics 'Bruker SHELXTL'
_computing_publication_material 'Bruker SHELXTL'
_computing_structure_refinement 'SHELXL-2014/7 (Sheldrick, 2014)'
_computing_structure_solution 'SHELXS-97 (Sheldrick, 2008)'
_diffrn_ambient_temperature 100(2)
_diffrn_measured_fraction_theta_full 0.998
_diffrn_measured_fraction_theta_max 0.998
_diffrn_measurement_device_type 'Bruker APEX-II CCD'
_diffrn_measurement_method '\f and \w scans'
_diffrn_radiation_type MoK\a
_diffrn_radiation_wavelength 0.71073
_diffrn_reflns_av_R_equivalents 0.1296
_diffrn_reflns_av_unetI/netI 0.0680
_diffrn_reflns_Laue_measured_fraction_full 0.998
_diffrn_reflns_Laue_measured_fraction_max 0.998
_diffrn_reflns_limit_h_max 44
_diffrn_reflns_limit_h_min -44
_diffrn_reflns_limit_k_max 44
_diffrn_reflns_limit_k_min -44
_diffrn_reflns_limit_l_max 30
_diffrn_reflns_limit_l_min -30
_diffrn_reflns_number 107347
_diffrn_reflns_point_group_measured_fraction_full 0.998
_diffrn_reflns_point_group_measured_fraction_max 0.998
_diffrn_reflns_theta_full 24.997
_diffrn_reflns_theta_max 24.997
_diffrn_reflns_theta_min 2.029
_exptl_absorpt_coefficient_mu 1.752
_exptl_absorpt_correction_T_max 0.878
_exptl_absorpt_correction_T_min 0.815
_exptl_absorpt_correction_type multi-scan
_exptl_absorpt_process_details sadabs
_exptl_crystal_colour yellow
_exptl_crystal_density_diffrn 1.212
_exptl_crystal_description block
_exptl_crystal_F_000 11628
_exptl_crystal_size_max 0.120
_exptl_crystal_size_mid 0.090
_exptl_crystal_size_min 0.080
_refine_diff_density_max 2.115
_refine_diff_density_min -0.977
_refine_diff_density_rms 0.165
_refine_ls_extinction_method none
_refine_ls_goodness_of_fit_ref 1.057
_refine_ls_hydrogen_treatment constr
_refine_ls_matrix_type full
_refine_ls_number_parameters 675
_refine_ls_number_reflns 12106
_refine_ls_number_restraints 158
_refine_ls_restrained_S_all 1.063
_refine_ls_R_factor_all 0.0937
_refine_ls_R_factor_gt 0.0613
_refine_ls_shift/su_max 0.002
_refine_ls_shift/su_mean 0.000
_refine_ls_structure_factor_coef Fsqd
_refine_ls_weighting_details 'w=1/[\s^2^(Fo^2^)+(0.0997P)^2^+421.1902P] where P=(Fo^2^+2Fc^2^)/3'
_refine_ls_weighting_scheme calc
_refine_ls_wR_factor_gt 0.1609
_refine_ls_wR_factor_ref 0.1859
_reflns_Friedel_coverage 0.000
_reflns_number_gt 8915
_reflns_number_total 12106
_reflns_threshold_expression 'I > 2\s(I)'
_cod_data_source_file ic6b02100_si_011.cif
_cod_data_source_block O361asb
_cod_depositor_comments 'Adding full bibliography for 4345065--4345072.cif.'
_cod_original_cell_volume 30974(11)
_cod_database_code 4345065
_shelx_shelxl_version_number 2014/7
_shelx_space_group_comment
;
The symmetry employed for this shelxl refinement is uniquely defined
by the following loop, which should always be used as a source of
symmetry information in preference to the above space-group names.
They are only intended as comments.
;
_shelx_estimated_absorpt_t_min 0.817
_shelx_estimated_absorpt_t_max 0.873

loop_
_space_group_symop_operation_xyz
'x, y, z'
'-y, x-y, z'
'-x+y, -x, z'
'x+2/3, y+1/3, z+1/3'
'-y+2/3, x-y+1/3, z+1/3'
'-x+y+2/3, -x+1/3, z+1/3'
'x+1/3, y+2/3, z+2/3'
'-y+1/3, x-y+2/3, z+2/3'
'-x+y+1/3, -x+2/3, z+2/3'
'-x, -y, -z'
'y, -x+y, -z'
'x-y, x, -z'
'-x+2/3, -y+1/3, -z+1/3'
'y+2/3, -x+y+1/3, -z+1/3'
'x-y+2/3, x+1/3, -z+1/3'
'-x+1/3, -y+2/3, -z+2/3'
'y+1/3, -x+y+2/3, -z+2/3'
'x-y+1/3, x+2/3, -z+2/3'

loop_
_atom_site_label
_atom_site_type_symbol
_atom_site_fract_x
_atom_site_fract_y
_atom_site_fract_z
_atom_site_U_iso_or_equiv
_atom_site_adp_type
_atom_site_occupancy
_atom_site_site_symmetry_order
_atom_site_calc_flag
_atom_site_refinement_flags_posn
_atom_site_refinement_flags_adp
_atom_site_refinement_flags_occupancy
_atom_site_disorder_assembly
_atom_site_disorder_group
Dy1 Dy 0.80945(2) 0.11766(2) 0.33837(2) 0.01959(13) Uani 1 1 d . . . . .
Fe1 Fe 0.88188(3) 0.20970(3) 0.38709(4) 0.0163(2) Uani 1 1 d . . . . .
Fe2 Fe 0.91962(3) 0.30093(3) 0.34473(4) 0.0165(2) Uani 1 1 d . . . . .
Fe3 Fe 0.93836(3) 0.39009(3) 0.38322(4) 0.0160(2) Uani 1 1 d . . . . .
C1 C 0.7828(3) 0.0378(3) 0.4221(4) 0.057(3) Uani 1 1 d D . . . .
C2 C 0.7857(4) 0.0328(4) 0.4780(5) 0.097(5) Uani 1 1 d D U . . .
H2 H 0.7732 0.0022 0.4814 0.117 Uiso 0.52(3) 1 calc R U P A 1
H2A H 0.8123 0.0589 0.4848 0.117 Uiso 0.48(3) 1 calc R U P A 2
C3 C 0.8265(5) 0.0476(8) 0.4971(8) 0.094(11) Uani 0.52(3) 1 d D U P A 1
H3A H 0.8420 0.0406 0.4722 0.113 Uiso 0.52(3) 1 calc R U P A 1
H3B H 0.8403 0.0776 0.5014 0.113 Uiso 0.52(3) 1 calc R U P A 1
H3C H 0.8252 0.0347 0.5310 0.113 Uiso 0.52(3) 1 calc R U P A 1
C3' C 0.7964(12) 0.0051(11) 0.4984(10) 0.141(18) Uani 0.48(3) 1 d D U P A 2
H3D H 0.8144 0.0016 0.4736 0.169 Uiso 0.48(3) 1 calc R U P A 2
H3I H 0.8111 0.0158 0.5316 0.169 Uiso 0.48(3) 1 calc R U P A 2
H3F H 0.7714 -0.0215 0.5044 0.169 Uiso 0.48(3) 1 calc R U P A 2
C4 C 0.7593(4) 0.0408(4) 0.5106(4) 0.096(5) Uani 1 1 d D U . . .
H4A H 0.7645 0.0688 0.5039 0.144 Uiso 1 1 calc R U . . .
H4B H 0.7650 0.0383 0.5474 0.144 Uiso 1 1 calc R U . . .
H4C H 0.7304 0.0208 0.5027 0.144 Uiso 1 1 calc R U . . .
C5 C 0.9011(2) 0.1416(2) 0.3944(4) 0.034(2) Uani 1 1 d D . . . .
C6 C 0.9308(3) 0.1267(3) 0.4097(4) 0.055(3) Uani 1 1 d D . . . .
H6A H 0.9398 0.1352 0.4466 0.066 Uiso 0.60(2) 1 calc R U P B 1
H6B H 0.9165 0.0962 0.4041 0.066 Uiso 0.40(2) 1 calc R U P B 2
C7 C 0.9673(4) 0.1457(6) 0.3761(7) 0.144(8) Uani 1 1 d D U . . .
H7A H 0.9803 0.1758 0.3780 0.173 Uiso 1 1 calc R U . . .
H7B H 0.9871 0.1374 0.3879 0.173 Uiso 1 1 calc R U . . .
H7C H 0.9592 0.1366 0.3400 0.173 Uiso 1 1 calc R U . . .
C8 C 0.9128(7) 0.0830(5) 0.4061(12) 0.129(9) Uani 0.60(2) 1 d D U P B 1
H8A H 0.8882 0.0695 0.4283 0.154 Uiso 0.60(2) 1 calc R U P B 1
H8B H 0.9050 0.0743 0.3697 0.154 Uiso 0.60(2) 1 calc R U P B 1
H8C H 0.9329 0.0750 0.4177 0.154 Uiso 0.60(2) 1 calc R U P B 1
C8' C 0.9424(10) 0.1346(12) 0.4636(7) 0.129(9) Uani 0.40(2) 1 d D U P B 2
H8D H 0.9175 0.1217 0.4854 0.154 Uiso 0.40(2) 1 calc R U P B 2
H8I H 0.9601 0.1231 0.4725 0.154 Uiso 0.40(2) 1 calc R U P B 2
H8F H 0.9574 0.1645 0.4698 0.154 Uiso 0.40(2) 1 calc R U P B 2
C9 C 0.8530(3) 0.0834(3) 0.2488(4) 0.046(3) Uani 1 1 d D . . . .
H9A H 0.8598 0.0809 0.2121 0.055 Uiso 1 1 calc R U . . .
H9B H 0.8766 0.0875 0.2707 0.055 Uiso 1 1 calc R U . . .
C10 C 0.8173(4) 0.0454(3) 0.2639(7) 0.098(6) Uani 1 1 d D . . . .
H10A H 0.7988 0.0334 0.2333 0.118 Uiso 1 1 calc R U . . .
H10B H 0.8260 0.0256 0.2752 0.118 Uiso 1 1 calc R U . . .
C11 C 0.8903(2) 0.1565(3) 0.2577(3) 0.0299(19) Uani 1 1 d . . . . .
H11A H 0.9045 0.1621 0.2235 0.036 Uiso 1 1 calc R U . . .
H11B H 0.9066 0.1510 0.2836 0.036 Uiso 1 1 calc R U . . .
C12 C 0.8877(3) 0.1939(2) 0.2746(3) 0.0297(19) Uani 1 1 d . . . . .
H12A H 0.9157 0.2169 0.2831 0.036 Uiso 1 1 calc R U . . .
H12B H 0.8764 0.2029 0.2458 0.036 Uiso 1 1 calc R U . . .
C13 C 0.8278(3) 0.1252(3) 0.2076(3) 0.033(2) Uani 1 1 d . . . . .
H13A H 0.8337 0.1133 0.1764 0.040 Uiso 1 1 calc R U . . .
H13B H 0.8391 0.1550 0.2011 0.040 Uiso 1 1 calc R U . . .
C14 C 0.7822(2) 0.1051(3) 0.2144(3) 0.0244(17) Uani 1 1 d . . . . .
H14A H 0.7706 0.1150 0.1870 0.029 Uiso 1 1 calc R U . . .
H14B H 0.7698 0.0748 0.2103 0.029 Uiso 1 1 calc R U . . .
C15 C 0.8413(2) 0.1922(2) 0.4938(3) 0.0294(18) Uani 1 1 d . . . . .
H15A H 0.8200 0.2004 0.4915 0.035 Uiso 1 1 calc R U . . .
H15B H 0.8448 0.1873 0.5310 0.035 Uiso 1 1 calc R U . . .
C16 C 0.8279(2) 0.1530(2) 0.4626(3) 0.0276(18) Uani 1 1 d . . . . .
H16A H 0.8466 0.1420 0.4697 0.033 Uiso 1 1 calc R U . . .
H16B H 0.7995 0.1318 0.4726 0.033 Uiso 1 1 calc R U . . .
C17 C 0.8821(3) 0.2656(2) 0.4710(3) 0.0286(18) Uani 1 1 d . . . . .
H17A H 0.9108 0.2884 0.4659 0.034 Uiso 1 1 calc R U . . .
H17B H 0.8719 0.2701 0.5047 0.034 Uiso 1 1 calc R U . . .
C18 C 0.8552(2) 0.2654(2) 0.4270(3) 0.0246(17) Uani 1 1 d . . . . .
H18A H 0.8260 0.2445 0.4340 0.030 Uiso 1 1 calc R U . . .
H18B H 0.8574 0.2928 0.4241 0.030 Uiso 1 1 calc R U . . .
C19 C 0.9177(3) 0.2290(3) 0.4997(3) 0.0307(19) Uani 1 1 d . . . . .
H19A H 0.9420 0.2440 0.4766 0.037 Uiso 1 1 calc R U . . .
H19B H 0.9132 0.2008 0.5046 0.037 Uiso 1 1 calc R U . . .
C20 C 0.9283(3) 0.2506(3) 0.5528(4) 0.048(3) Uani 1 1 d . . . . .
H20A H 0.9547 0.2534 0.5651 0.058 Uiso 1 1 calc R U . . .
H20B H 0.9324 0.2787 0.5484 0.058 Uiso 1 1 calc R U . . .
C21 C 0.9905(2) 0.2895(2) 0.3073(3) 0.0222(16) Uani 1 1 d . . . . .
H21A H 1.0205 0.3001 0.3043 0.027 Uiso 1 1 calc R U . . .
H21B H 0.9769 0.2720 0.2764 0.027 Uiso 1 1 calc R U . . .
C22 C 0.9743(2) 0.2639(2) 0.3561(3) 0.0247(17) Uani 1 1 d . . . . .
H22A H 0.9716 0.2364 0.3504 0.030 Uiso 1 1 calc R U . . .
H22B H 0.9940 0.2775 0.3852 0.030 Uiso 1 1 calc R U . . .
C23 C 1.0139(2) 0.3599(2) 0.3398(3) 0.0248(17) Uani 1 1 d . . . . .
H23A H 1.0403 0.3596 0.3403 0.030 Uiso 1 1 calc R U . . .
H23B H 1.0191 0.3862 0.3238 0.030 Uiso 1 1 calc R U . . .
C24 C 0.9984(2) 0.3567(2) 0.3944(3) 0.0253(17) Uani 1 1 d . . . . .
H24A H 1.0000 0.3345 0.4133 0.030 Uiso 1 1 calc R U . . .
H24B H 1.0156 0.3831 0.4131 0.030 Uiso 1 1 calc R U . . .
C25 C 0.9767(2) 0.3367(2) 0.2554(3) 0.0253(17) Uani 1 1 d . . . . .
H25A H 0.9994 0.3403 0.2321 0.030 Uiso 1 1 calc R U . . .
H25B H 0.9770 0.3632 0.2574 0.030 Uiso 1 1 calc R U . . .
C26 C 0.9355(2) 0.3032(2) 0.2337(3) 0.0250(17) Uani 1 1 d . . . . .
H26A H 0.9273 0.3144 0.2039 0.030 Uiso 1 1 calc R U . . .
H26B H 0.9383 0.2798 0.2210 0.030 Uiso 1 1 calc R U . . .
C27 C 0.8499(2) 0.3633(2) 0.3565(3) 0.0238(17) Uani 1 1 d . . . . .
H27A H 0.8406 0.3553 0.3930 0.029 Uiso 1 1 calc R U . . .
H27B H 0.8277 0.3648 0.3373 0.029 Uiso 1 1 calc R U . . .
C28 C 0.8573(2) 0.3315(2) 0.3319(3) 0.0254(17) Uani 1 1 d . . . . .
H28A H 0.8346 0.3035 0.3408 0.030 Uiso 1 1 calc R U . . .
H28B H 0.8586 0.3346 0.2934 0.030 Uiso 1 1 calc R U . . .
C29 C 0.9000(2) 0.4204(2) 0.3013(3) 0.0241(17) Uani 1 1 d . . . . .
H29A H 0.9129 0.4508 0.3012 0.029 Uiso 1 1 calc R U . . .
H29B H 0.8748 0.4089 0.2795 0.029 Uiso 1 1 calc R U . . .
C30 C 0.9302(2) 0.4083(2) 0.2776(3) 0.0203(16) Uani 1 1 d . . . . .
H30A H 0.9155 0.3785 0.2689 0.024 Uiso 1 1 calc R U . . .
H30B H 0.9425 0.4242 0.2451 0.024 Uiso 1 1 calc R U . . .
C31 C 0.8805(2) 0.4331(2) 0.3872(3) 0.0201(16) Uani 1 1 d . . . . .
H31A H 0.8654 0.4186 0.4193 0.024 Uiso 1 1 calc R U . . .
H31B H 0.8624 0.4404 0.3670 0.024 Uiso 1 1 calc R U . . .
C32 C 0.9192(2) 0.4721(2) 0.4025(3) 0.0241(17) Uani 1 1 d . . . . .
H32A H 0.9370 0.4654 0.4241 0.029 Uiso 1 1 calc R U . . .
H32B H 0.9348 0.4868 0.3708 0.029 Uiso 1 1 calc R U . . .
C33 C 0.8026(6) 0.4494(8) 0.4571(10) 0.166(10) Uani 1 1 d . . . . .
H33A H 0.8023 0.4240 0.4673 0.199 Uiso 1 1 calc R U . . .
H33B H 0.8019 0.4509 0.4189 0.199 Uiso 1 1 calc R U . . .
H33C H 0.7784 0.4494 0.4718 0.199 Uiso 1 1 calc R U . . .
N1 N 0.84872(19) 0.1200(2) 0.2533(3) 0.0257(15) Uani 1 1 d . . . . .
N2 N 0.88134(19) 0.22563(19) 0.4722(2) 0.0248(14) Uani 1 1 d . . . . .
N3 N 0.98267(18) 0.32428(18) 0.3083(2) 0.0202(13) Uani 1 1 d . . . . .
N4 N 0.88832(18) 0.40487(18) 0.3559(2) 0.0191(13) Uani 1 1 d . . . . .
N5 N 0.91229(19) 0.38391(19) 0.4547(2) 0.0235(14) Uani 1 1 d . . . . .
N6 N 0.91822(19) 0.36863(19) 0.4927(3) 0.0236(14) Uani 1 1 d . . . . .
N7 N 0.9232(2) 0.3546(2) 0.5296(3) 0.0400(19) Uani 1 1 d . . . . .
O1 O 0.78140(18) 0.06933(17) 0.4070(2) 0.0374(14) Uani 1 1 d . . . . .
O2 O 0.7832(3) 0.0123(2) 0.3917(4) 0.077(3) Uani 1 1 d . . . . .
O3 O 0.86841(17) 0.11682(16) 0.3723(2) 0.0319(13) Uani 1 1 d . . . . .
O4 O 0.91268(15) 0.17913(15) 0.4033(2) 0.0262(12) Uani 1 1 d . . . . .
O5 O 0.79504(18) 0.05113(17) 0.3054(3) 0.0405(15) Uani 1 1 d . . . . .
H5 H 0.7969 0.0356 0.3358 0.061 Uiso 1 1 d R U . . .
O6 O 0.86171(15) 0.18378(14) 0.31938(18) 0.0184(11) Uani 1 1 d . . . . .
O7 O 0.99137(14) 0.43853(14) 0.40227(18) 0.0173(10) Uani 1 1 d . . . . .
O8 O 0.82928(15) 0.16277(14) 0.40883(18) 0.0196(11) Uani 1 1 d . . . . .
O9 O 0.86845(14) 0.25569(13) 0.37974(18) 0.0169(10) Uani 1 1 d . . . . .
O10 O 0.8980(3) 0.2298(3) 0.5913(3) 0.101(4) Uani 1 1 d . . . . .
H10 H 0.9066 0.2421 0.6200 0.121 Uiso 1 1 d R U . . .
O11 O 0.93543(14) 0.25905(14) 0.36942(19) 0.0184(11) Uani 1 1 d . . . . .
O12 O 0.95646(14) 0.34786(14) 0.39270(19) 0.0191(11) Uani 1 1 d . . . . .
O13 O 0.90497(15) 0.28950(15) 0.27305(19) 0.0214(11) Uani 1 1 d . . . . .
O14 O 0.89512(14) 0.33730(14) 0.3511(2) 0.0207(11) Uani 1 1 d . . . . .
O15 O 0.96175(14) 0.41732(14) 0.31531(18) 0.0175(10) Uani 1 1 d . . . . .
O16 O 0.90802(16) 0.49793(15) 0.43150(19) 0.0240(12) Uani 1 1 d . . . . .
H16 H 0.8841 0.4833 0.4436 0.029 Uiso 1 1 d R U . . .
O17 O 0.8360(3) 0.4811(4) 0.4747(4) 0.106(4) Uani 1 1 d . . . . .
H17 H 0.8297 0.4977 0.4881 0.127 Uiso 1 1 d R U . . .
O18 O 0.8348(4) 0.2515(6) 0.6007(6) 0.081(7) Uani 0.56(3) 1 d . U P C 1
O18' O 0.8464(7) 0.2867(9) 0.6298(10) 0.105(12) Uani 0.44(3) 1 d . U P C 2
O19 O 0.7784(7) 0.2393(8) 0.5297(10) 0.113(11) Uani 0.47(2) 1 d . . P D 1
O19' O 0.7190(10) 0.1749(11) 0.5152(15) 0.23(2) Uani 0.53(2) 1 d . U P D 2
O20 O 0.7142(13) 0.1229(13) 0.5415(16) 0.114(19) Uani 0.28(3) 1 d . U P E 1
O20' O 0.7344(15) 0.1259(15) 0.586(2) 0.10(2) Uani 0.22(3) 1 d . U P E 2
O21 O 0.7471(13) 0.2844(12) 0.3917(18) 0.090(9) Uani 0.258(19) 1 d . U P F 1
O21' O 0.7362(13) 0.2949(13) 0.3710(19) 0.090(9) Uani 0.242(19) 1 d . U P F 2
O22 O 0.815(2) 0.9553(17) 0.390(2) 0.190(12) Uani 0.35(3) 1 d . U P G 1
O22' O 0.7794(13) 0.9390(8) 0.4053(10) 0.190(12) Uani 0.65(3) 1 d . U P G 2
O23 O 0.7826(17) 0.3010(19) 0.493(2) 0.116(10) Uani 0.205(14) 1 d . U P H 1
O23' O 0.8162(12) 0.3524(13) 0.5280(15) 0.116(10) Uani 0.295(14) 1 d . U P H 2
O24 O 0.8546(14) 0.2084(13) 0.7154(15) 0.089(8) Uani 0.211(12) 1 d . U P I 1
O24' O 0.9001(10) 0.2404(9) 0.6945(11) 0.089(8) Uani 0.289(12) 1 d . U P I 2

loop_
_atom_site_aniso_label
_atom_site_aniso_U_11
_atom_site_aniso_U_22
_atom_site_aniso_U_33
_atom_site_aniso_U_23
_atom_site_aniso_U_13
_atom_site_aniso_U_12
Dy1 0.0181(2) 0.0158(2) 0.0208(2) 0.00041(14) -0.00104(14) 0.00537(15)
Fe1 0.0164(5) 0.0115(5) 0.0168(5) 0.0004(4) -0.0009(4) 0.0039(4)
Fe2 0.0152(5) 0.0117(5) 0.0203(6) -0.0004(4) 0.0010(4) 0.0051(4)
Fe3 0.0179(5) 0.0126(5) 0.0174(5) -0.0007(4) -0.0008(4) 0.0075(4)
C1 0.032(6) 0.044(7) 0.073(8) 0.035(6) -0.010(5) 0.004(5)
C2 0.080(7) 0.114(9) 0.076(7) 0.048(7) -0.007(6) 0.032(6)
C3 0.072(15) 0.083(17) 0.106(17) 0.026(12) -0.044(12) 0.024(12)
C3' 0.14(2) 0.12(2) 0.16(2) 0.058(16) -0.014(16) 0.061(17)
C4 0.145(12) 0.050(7) 0.035(6) 0.015(5) -0.014(7) 0.006(7)
C5 0.020(4) 0.022(5) 0.053(6) 0.011(4) -0.005(4) 0.006(4)
C6 0.041(6) 0.026(5) 0.094(9) -0.002(5) -0.034(6) 0.013(5)
C7 0.124(12) 0.184(15) 0.187(16) 0.039(12) 0.023(11) 0.123(12)
C8 0.128(13) 0.117(13) 0.177(15) 0.002(10) -0.049(11) 0.089(11)
C8' 0.128(13) 0.117(13) 0.177(15) 0.002(10) -0.049(11) 0.089(11)
C9 0.063(7) 0.032(5) 0.052(6) 0.005(4) 0.024(5) 0.032(5)
C10 0.110(11) 0.044(7) 0.156(14) 0.024(8) 0.088(11) 0.050(8)
C11 0.023(4) 0.038(5) 0.028(4) -0.006(4) 0.000(3) 0.014(4)
C12 0.040(5) 0.021(4) 0.017(4) -0.001(3) 0.015(3) 0.007(4)
C13 0.030(5) 0.046(5) 0.023(4) -0.005(4) 0.003(4) 0.019(4)
C14 0.021(4) 0.038(5) 0.015(4) -0.004(3) 0.000(3) 0.015(4)
C15 0.030(5) 0.030(5) 0.018(4) -0.003(3) -0.002(3) 0.007(4)
C16 0.025(4) 0.028(4) 0.018(4) 0.003(3) -0.001(3) 0.005(4)
C17 0.032(5) 0.017(4) 0.025(4) -0.006(3) -0.001(3) 0.004(4)
C18 0.028(4) 0.018(4) 0.026(4) -0.002(3) 0.006(3) 0.010(3)
C19 0.031(5) 0.032(5) 0.023(4) -0.006(3) -0.010(3) 0.012(4)
C20 0.039(6) 0.062(7) 0.036(5) -0.017(5) -0.013(4) 0.019(5)
C21 0.023(4) 0.020(4) 0.025(4) -0.003(3) 0.008(3) 0.011(3)
C22 0.023(4) 0.014(4) 0.039(5) 0.000(3) 0.001(3) 0.010(3)
C23 0.019(4) 0.013(4) 0.034(5) -0.003(3) 0.000(3) 0.002(3)
C24 0.026(4) 0.026(4) 0.027(4) -0.006(3) -0.006(3) 0.016(4)
C25 0.022(4) 0.024(4) 0.024(4) 0.005(3) 0.008(3) 0.007(3)
C26 0.020(4) 0.028(4) 0.023(4) 0.004(3) 0.003(3) 0.010(3)
C27 0.014(4) 0.018(4) 0.033(5) -0.003(3) -0.003(3) 0.004(3)
C28 0.014(4) 0.021(4) 0.039(5) -0.007(3) -0.003(3) 0.008(3)
C29 0.029(4) 0.024(4) 0.024(4) 0.001(3) -0.008(3) 0.016(4)
C30 0.021(4) 0.023(4) 0.019(4) 0.000(3) -0.002(3) 0.012(3)
C31 0.020(4) 0.020(4) 0.026(4) 0.003(3) 0.001(3) 0.013(3)
C32 0.032(4) 0.022(4) 0.027(4) -0.002(3) 0.002(3) 0.021(4)
C33 0.097(16) 0.22(3) 0.19(2) 0.01(2) 0.042(16) 0.084(19)
N1 0.023(3) 0.028(4) 0.031(4) -0.005(3) -0.005(3) 0.016(3)
N2 0.025(4) 0.024(3) 0.016(3) -0.003(3) -0.003(3) 0.006(3)
N3 0.017(3) 0.014(3) 0.025(3) -0.002(3) -0.003(3) 0.004(3)
N4 0.017(3) 0.020(3) 0.019(3) 0.000(2) -0.001(2) 0.008(3)
N5 0.024(3) 0.024(3) 0.025(4) 0.004(3) 0.003(3) 0.013(3)
N6 0.024(4) 0.017(3) 0.028(4) -0.006(3) -0.003(3) 0.008(3)
N7 0.060(5) 0.032(4) 0.026(4) 0.000(3) -0.017(4) 0.021(4)
O1 0.036(3) 0.028(3) 0.033(3) 0.006(3) -0.002(3) 0.004(3)
O2 0.075(6) 0.033(4) 0.125(8) 0.031(5) 0.006(5) 0.030(4)
O3 0.028(3) 0.024(3) 0.043(4) 0.001(3) -0.012(3) 0.012(3)
O4 0.020(3) 0.020(3) 0.034(3) 0.000(2) -0.007(2) 0.006(2)
O5 0.039(4) 0.018(3) 0.061(4) 0.001(3) 0.017(3) 0.012(3)
O6 0.021(3) 0.011(2) 0.017(3) -0.0020(19) 0.000(2) 0.004(2)
O7 0.019(3) 0.013(2) 0.014(3) 0.0006(19) -0.002(2) 0.004(2)
O8 0.021(3) 0.014(2) 0.015(3) -0.0007(19) -0.002(2) 0.002(2)
O9 0.020(3) 0.010(2) 0.018(3) 0.0007(19) 0.005(2) 0.006(2)
O10 0.064(6) 0.156(10) 0.029(4) -0.014(5) -0.005(4) 0.015(6)
O11 0.014(2) 0.010(2) 0.026(3) 0.001(2) 0.003(2) 0.002(2)
O12 0.019(3) 0.014(2) 0.024(3) 0.002(2) -0.001(2) 0.008(2)
O13 0.019(3) 0.021(3) 0.020(3) -0.002(2) 0.003(2) 0.007(2)
O14 0.016(3) 0.013(3) 0.033(3) -0.008(2) -0.006(2) 0.008(2)
O15 0.020(3) 0.016(2) 0.016(2) -0.0029(19) -0.003(2) 0.008(2)
O16 0.030(3) 0.021(3) 0.024(3) 0.002(2) 0.008(2) 0.015(2)
O17 0.069(7) 0.176(12) 0.089(8) 0.003(7) 0.016(6) 0.073(8)
O18 0.053(9) 0.093(14) 0.063(11) -0.016(9) 0.008(7) 0.010(9)
O18' 0.075(16) 0.15(3) 0.096(19) -0.007(17) 0.015(13) 0.063(17)
O19 0.097(18) 0.14(2) 0.12(2) -0.022(16) 0.011(14) 0.075(17)
O19' 0.18(3) 0.28(4) 0.30(4) -0.20(3) -0.17(3) 0.17(3)
O20 0.11(2) 0.13(2) 0.08(2) -0.010(15) 0.016(15) 0.038(16)
O20' 0.09(3) 0.11(3) 0.10(3) 0.030(16) 0.006(16) 0.047(18)
O21 0.076(13) 0.065(12) 0.106(15) 0.018(11) -0.006(11) 0.019(9)
O21' 0.076(13) 0.065(12) 0.106(15) 0.018(11) -0.006(11) 0.019(9)
O22 0.33(4) 0.142(19) 0.151(18) 0.060(14) 0.10(2) 0.16(2)
O22' 0.33(4) 0.142(19) 0.151(18) 0.060(14) 0.10(2) 0.16(2)
O23 0.106(14) 0.134(15) 0.114(15) 0.011(11) 0.021(11) 0.064(12)
O23' 0.106(14) 0.134(15) 0.114(15) 0.011(11) 0.021(11) 0.064(12)
O24 0.105(13) 0.073(12) 0.043(10) -0.011(9) 0.014(9) 0.009(9)
O24' 0.105(13) 0.073(12) 0.043(10) -0.011(9) 0.014(9) 0.009(9)

loop_
_atom_type_symbol
_atom_type_description
_atom_type_scat_dispersion_real
_atom_type_scat_dispersion_imag
_atom_type_scat_source
C C 0.0033 0.0016 'International Tables Vol C Tables 4.2.6.8 and 6.1.1.4'
H H 0.0000 0.0000 'International Tables Vol C Tables 4.2.6.8 and 6.1.1.4'
N N 0.0061 0.0033 'International Tables Vol C Tables 4.2.6.8 and 6.1.1.4'
O O 0.0106 0.0060 'International Tables Vol C Tables 4.2.6.8 and 6.1.1.4'
Fe Fe 0.3463 0.8444 'International Tables Vol C Tables 4.2.6.8 and 6.1.1.4'
Dy Dy -0.1892 4.4098 'International Tables Vol C Tables 4.2.6.8 and 6.1.1.4'

loop_
_geom_angle_atom_site_label_1
_geom_angle_atom_site_label_2
_geom_angle_atom_site_label_3
_geom_angle
_geom_angle_site_symmetry_1
_geom_angle_site_symmetry_3
O6 Dy1 O15 106.13(17) . 17
O6 Dy1 O7 93.26(16) . 17
O15 Dy1 O7 63.43(16) 17 17
O6 Dy1 O8 66.04(16) . .
O15 Dy1 O8 78.75(17) 17 .
O7 Dy1 O8 129.94(17) 17 .
O6 Dy1 O1 142.31(18) . .
O15 Dy1 O1 82.79(19) 17 .
O7 Dy1 O1 122.50(18) 17 .
O8 Dy1 O1 80.58(18) . .
O6 Dy1 O3 78.34(18) . .
O15 Dy1 O3 150.22(18) 17 .
O7 Dy1 O3 146.36(18) 17 .
O8 Dy1 O3 76.42(19) . .
O1 Dy1 O3 77.2(2) . .
O6 Dy1 O5 131.45(18) . .
O15 Dy1 O5 113.26(18) 17 .
O7 Dy1 O5 80.5(2) 17 .
O8 Dy1 O5 147.5(2) . .
O1 Dy1 O5 71.7(2) . .
O3 Dy1 O5 81.1(2) . .
O6 Dy1 N1 68.07(18) . .
O15 Dy1 N1 131.19(18) 17 .
O7 Dy1 N1 68.49(18) 17 .
O8 Dy1 N1 130.90(18) . .
O1 Dy1 N1 132.6(2) . .
O3 Dy1 N1 78.2(2) . .
O5 Dy1 N1 64.9(2) . .
O6 Dy1 Fe1 33.80(11) . .
O15 Dy1 Fe1 100.32(12) 17 .
O7 Dy1 Fe1 121.11(12) 17 .
O8 Dy1 Fe1 34.05(12) . .
O1 Dy1 Fe1 109.19(14) . .
O3 Dy1 Fe1 66.63(13) . .
O5 Dy1 Fe1 146.04(15) . .
N1 Dy1 Fe1 97.05(14) . .
O6 Fe1 O8 80.80(19) . .
O6 Fe1 O11 102.7(2) . .
O8 Fe1 O11 176.3(2) . .
O6 Fe1 O9 98.1(2) . .
O8 Fe1 O9 102.9(2) . .
O11 Fe1 O9 75.66(19) . .
O6 Fe1 O4 95.1(2) . .
O8 Fe1 O4 92.1(2) . .
O11 Fe1 O4 88.7(2) . .
O9 Fe1 O4 161.4(2) . .
O6 Fe1 N2 159.7(2) . .
O8 Fe1 N2 79.9(2) . .
O11 Fe1 N2 96.5(2) . .
O9 Fe1 N2 80.1(2) . .
O4 Fe1 N2 92.0(2) . .
O6 Fe1 Dy1 41.38(14) . .
O8 Fe1 Dy1 41.81(14) . .
O11 Fe1 Dy1 141.89(14) . .
O9 Fe1 Dy1 114.68(14) . .
O4 Fe1 Dy1 83.85(14) . .
N2 Fe1 Dy1 121.05(16) . .
O13 Fe2 O14 93.1(2) . .
O13 Fe2 O12 141.0(2) . .
O14 Fe2 O12 72.74(19) . .
O13 Fe2 O9 101.2(2) . .
O14 Fe2 O9 88.2(2) . .
O12 Fe2 O9 114.05(19) . .
O13 Fe2 O11 106.8(2) . .
O14 Fe2 O11 155.8(2) . .
O12 Fe2 O11 98.40(19) . .
O9 Fe2 O11 74.67(19) . .
O13 Fe2 N3 79.4(2) . .
O14 Fe2 N3 121.1(2) . .
O12 Fe2 N3 77.8(2) . .
O9 Fe2 N3 150.7(2) . .
O11 Fe2 N3 77.1(2) . .
O7 Fe3 O15 76.18(19) . .
O7 Fe3 O14 163.3(2) . .
O15 Fe3 O14 94.5(2) . .
O7 Fe3 O12 96.5(2) . .
O15 Fe3 O12 105.8(2) . .
O14 Fe3 O12 72.48(19) . .
O7 Fe3 N5 95.0(2) . .
O15 Fe3 N5 155.7(2) . .
O14 Fe3 N5 98.8(2) . .
O12 Fe3 N5 97.6(2) . .
O7 Fe3 N4 114.8(2) . .
O15 Fe3 N4 79.3(2) . .
O14 Fe3 N4 76.1(2) . .
O12 Fe3 N4 148.4(2) . .
N5 Fe3 N4 84.3(2) . .
O2 C1 O1 123.3(10) . .
O2 C1 C2 119.2(10) . .
O1 C1 C2 117.5(11) . .
C3' C2 C4 115.1(14) . .
C3 C2 C4 115.8(14) . .
C3' C2 C1 122.5(14) . .
C3 C2 C1 115.1(11) . .
C4 C2 C1 116.0(9) . .
C3 C2 H2 102.2 . .
C4 C2 H2 102.2 . .
C1 C2 H2 102.2 . .
C3' C2 H2A 98.5 . .
C4 C2 H2A 98.5 . .
C1 C2 H2A 98.5 . .
C2 C3 H3A 109.5 . .
C2 C3 H3B 109.5 . .
H3A C3 H3B 109.5 . .
C2 C3 H3C 109.5 . .
H3A C3 H3C 109.5 . .
H3B C3 H3C 109.5 . .
C2 C3' H3D 109.5 . .
C2 C3' H3I 109.5 . .
H3D C3' H3I 109.5 . .
C2 C3' H3F 109.5 . .
H3D C3' H3F 109.5 . .
H3I C3' H3F 109.5 . .
C2 C4 H4A 109.5 . .
C2 C4 H4B 109.5 . .
H4A C4 H4B 109.5 . .
C2 C4 H4C 109.5 . .
H4A C4 H4C 109.5 . .
H4B C4 H4C 109.5 . .
O3 C5 O4 124.8(7) . .
O3 C5 C6 118.2(7) . .
O4 C5 C6 116.9(7) . .
C8 C6 C7 108.0(13) . .
C8' C6 C7 110.7(14) . .
C8 C6 C5 112.9(10) . .
C8' C6 C5 111.9(12) . .
C7 C6 C5 110.3(8) . .
C8 C6 H6A 108.5 . .
C7 C6 H6A 108.5 . .
C5 C6 H6A 108.5 . .
C8' C6 H6B 107.9 . .
C7 C6 H6B 107.9 . .
C5 C6 H6B 107.9 . .
C6 C7 H7A 109.5 . .
C6 C7 H7B 109.5 . .
H7A C7 H7B 109.5 . .
C6 C7 H7C 109.5 . .
H7A C7 H7C 109.5 . .
H7B C7 H7C 109.5 . .
C6 C8 H8A 109.5 . .
C6 C8 H8B 109.5 . .
H8A C8 H8B 109.5 . .
C6 C8 H8C 109.5 . .
H8A C8 H8C 109.5 . .
H8B C8 H8C 109.5 . .
C6 C8' H8D 109.5 . .
C6 C8' H8I 109.5 . .
H8D C8' H8I 109.5 . .
C6 C8' H8F 109.5 . .
H8D C8' H8F 109.5 . .
H8I C8' H8F 109.5 . .
C10 C9 N1 115.1(8) . .
C10 C9 H9A 108.5 . .
N1 C9 H9A 108.5 . .
C10 C9 H9B 108.5 . .
N1 C9 H9B 108.5 . .
H9A C9 H9B 107.5 . .
O5 C10 C9 112.0(9) . .
O5 C10 H10A 109.2 . .
C9 C10 H10A 109.2 . .
O5 C10 H10B 109.2 . .
C9 C10 H10B 109.2 . .
H10A C10 H10B 107.9 . .
N1 C11 C12 110.7(6) . .
N1 C11 H11A 109.5 . .
C12 C11 H11A 109.5 . .
N1 C11 H11B 109.5 . .
C12 C11 H11B 109.5 . .
H11A C11 H11B 108.1 . .
O6 C12 C11 109.5(6) . .
O6 C12 H12A 109.8 . .
C11 C12 H12A 109.8 . .
O6 C12 H12B 109.8 . .
C11 C12 H12B 109.8 . .
H12A C12 H12B 108.2 . .
N1 C13 C14 112.9(7) . .
N1 C13 H13A 109.0 . .
C14 C13 H13A 109.0 . .
N1 C13 H13B 109.0 . .
C14 C13 H13B 109.0 . .
H13A C13 H13B 107.8 . .
O7 C14 C13 111.4(6) 17 .
O7 C14 H14A 109.4 17 .
C13 C14 H14A 109.4 . .
O7 C14 H14B 109.4 17 .
C13 C14 H14B 109.4 . .
H14A C14 H14B 108.0 . .
N2 C15 C16 108.9(6) . .
N2 C15 H15A 109.9 . .
C16 C15 H15A 109.9 . .
N2 C15 H15B 109.9 . .
C16 C15 H15B 109.9 . .
H15A C15 H15B 108.3 . .
O8 C16 C15 108.2(6) . .
O8 C16 H16A 110.1 . .
C15 C16 H16A 110.1 . .
O8 C16 H16B 110.1 . .
C15 C16 H16B 110.1 . .
H16A C16 H16B 108.4 . .
N2 C17 C18 109.5(6) . .
N2 C17 H17A 109.8 . .
C18 C17 H17A 109.8 . .
N2 C17 H17B 109.8 . .
C18 C17 H17B 109.8 . .
H17A C17 H17B 108.2 . .
O9 C18 C17 108.7(6) . .
O9 C18 H18A 110.0 . .
C17 C18 H18A 110.0 . .
O9 C18 H18B 110.0 . .
C17 C18 H18B 110.0 . .
H18A C18 H18B 108.3 . .
N2 C19 C20 116.9(7) . .
N2 C19 H19A 108.1 . .
C20 C19 H19A 108.1 . .
N2 C19 H19B 108.1 . .
C20 C19 H19B 108.1 . .
H19A C19 H19B 107.3 . .
O10 C20 C19 114.0(8) . .
O10 C20 H20A 108.8 . .
C19 C20 H20A 108.8 . .
O10 C20 H20B 108.8 . .
C19 C20 H20B 108.8 . .
H20A C20 H20B 107.7 . .
N3 C21 C22 110.8(6) . .
N3 C21 H21A 109.5 . .
C22 C21 H21A 109.5 . .
N3 C21 H21B 109.5 . .
C22 C21 H21B 109.5 . .
H21A C21 H21B 108.1 . .
O11 C22 C21 109.9(6) . .
O11 C22 H22A 109.7 . .
C21 C22 H22A 109.7 . .
O11 C22 H22B 109.7 . .
C21 C22 H22B 109.7 . .
H22A C22 H22B 108.2 . .
C24 C23 N3 109.5(6) . .
C24 C23 H23A 109.8 . .
N3 C23 H23A 109.8 . .
C24 C23 H23B 109.8 . .
N3 C23 H23B 109.8 . .
H23A C23 H23B 108.2 . .
O12 C24 C23 109.2(6) . .
O12 C24 H24A 109.8 . .
C23 C24 H24A 109.8 . .
O12 C24 H24B 109.8 . .
C23 C24 H24B 109.8 . .
H24A C24 H24B 108.3 . .
N3 C25 C26 109.0(6) . .
N3 C25 H25A 109.9 . .
C26 C25 H25A 109.9 . .
N3 C25 H25B 109.9 . .
C26 C25 H25B 109.9 . .
H25A C25 H25B 108.3 . .
O13 C26 C25 110.0(6) . .
O13 C26 H26A 109.7 . .
C25 C26 H26A 109.7 . .
O13 C26 H26B 109.7 . .
C25 C26 H26B 109.7 . .
H26A C26 H26B 108.2 . .
C28 C27 N4 111.0(6) . .
C28 C27 H27A 109.4 . .
N4 C27 H27A 109.4 . .
C28 C27 H27B 109.4 . .
N4 C27 H27B 109.4 . .
H27A C27 H27B 108.0 . .
O14 C28 C27 107.7(6) . .
O14 C28 H28A 110.2 . .
C27 C28 H28A 110.2 . .
O14 C28 H28B 110.2 . .
C27 C28 H28B 110.2 . .
H28A C28 H28B 108.5 . .
N4 C29 C30 111.8(6) . .
N4 C29 H29A 109.2 . .
C30 C29 H29A 109.2 . .
N4 C29 H29B 109.2 . .
C30 C29 H29B 109.2 . .
H29A C29 H29B 107.9 . .
O15 C30 C29 107.8(6) . .
O15 C30 H30A 110.1 . .
C29 C30 H30A 110.1 . .
O15 C30 H30B 110.1 . .
C29 C30 H30B 110.1 . .
H30A C30 H30B 108.5 . .
N4 C31 C32 113.5(6) . .
N4 C31 H31A 108.9 . .
C32 C31 H31A 108.9 . .
N4 C31 H31B 108.9 . .
C32 C31 H31B 108.9 . .
H31A C31 H31B 107.7 . .
O16 C32 C31 109.0(6) . .
O16 C32 H32A 109.9 . .
C31 C32 H32A 109.9 . .
O16 C32 H32B 109.9 . .
C31 C32 H32B 109.9 . .
H32A C32 H32B 108.3 . .
O17 C33 H33A 109.5 . .
O17 C33 H33B 109.5 . .
H33A C33 H33B 109.5 . .
O17 C33 H33C 109.5 . .
H33A C33 H33C 109.5 . .
H33B C33 H33C 109.5 . .
C9 N1 C11 108.4(6) . .
C9 N1 C13 112.0(7) . .
C11 N1 C13 108.9(6) . .
C9 N1 Dy1 111.0(5) . .
C11 N1 Dy1 106.5(4) . .
C13 N1 Dy1 109.9(4) . .
C19 N2 C17 111.8(6) . .
C19 N2 C15 112.8(6) . .
C17 N2 C15 111.0(6) . .
C19 N2 Fe1 110.6(5) . .
C17 N2 Fe1 104.3(4) . .
C15 N2 Fe1 105.8(4) . .
C21 N3 C25 112.9(6) . .
C21 N3 C23 112.6(6) . .
C25 N3 C23 112.8(6) . .
C21 N3 Fe2 107.1(4) . .
C25 N3 Fe2 101.9(4) . .
C23 N3 Fe2 108.7(4) . .
C31 N4 C29 110.9(6) . .
C31 N4 C27 107.8(6) . .
C29 N4 C27 110.8(6) . .
C31 N4 Fe3 119.0(4) . .
C29 N4 Fe3 105.2(4) . .
C27 N4 Fe3 102.8(4) . .
N6 N5 Fe3 126.2(5) . .
N7 N6 N5 177.9(8) . .
C1 O1 Dy1 137.0(7) . .
C5 O3 Dy1 136.8(5) . .
C5 O4 Fe1 127.8(5) . .
C10 O5 Dy1 124.5(5) . .
C10 O5 H5 106.1 . .
Dy1 O5 H5 106.6 . .
C12 O6 Fe1 122.8(4) . .
C12 O6 Dy1 123.5(4) . .
Fe1 O6 Dy1 104.8(2) . .
C14 O7 Fe3 127.8(4) 18_545 .
C14 O7 Dy1 121.5(4) 18_545 18_545
Fe3 O7 Dy1 110.4(2) . 18_545
C16 O8 Fe1 113.5(4) . .
C16 O8 Dy1 127.6(4) . .
Fe1 O8 Dy1 104.1(2) . .
C18 O9 Fe2 118.0(4) . .
C18 O9 Fe1 113.8(4) . .
Fe2 O9 Fe1 102.6(2) . .
C20 O10 H10 109.1 . .
C22 O11 Fe1 132.0(4) . .
C22 O11 Fe2 120.3(4) . .
Fe1 O11 Fe2 103.9(2) . .
C24 O12 Fe2 114.4(4) . .
C24 O12 Fe3 125.3(4) . .
Fe2 O12 Fe3 104.9(2) . .
C26 O13 Fe2 121.0(4) . .
C28 O14 Fe2 129.5(4) . .
C28 O14 Fe3 123.3(4) . .
Fe2 O14 Fe3 106.7(2) . .
C30 O15 Fe3 111.8(4) . .
C30 O15 Dy1 130.8(4) . 18_545
Fe3 O15 Dy1 110.0(2) . 18_545
C32 O16 H16 109.0 . .
C33 O17 H17 108.7 . .

loop_
_geom_bond_atom_site_label_1
_geom_bond_atom_site_label_2
_geom_bond_distance
_geom_bond_site_symmetry_2
Dy1 O6 2.310(5) .
Dy1 O15 2.313(5) 17
Dy1 O7 2.318(5) 17
Dy1 O8 2.322(5) .
Dy1 O1 2.357(6) .
Dy1 O3 2.384(5) .
Dy1 O5 2.418(5) .
Dy1 N1 2.602(6) .
Dy1 Fe1 3.3782(11) .
Fe1 O6 1.944(5) .
Fe1 O8 1.951(5) .
Fe1 O11 1.981(5) .
Fe1 O9 2.027(5) .
Fe1 O4 2.030(5) .
Fe1 N2 2.260(6) .
Fe2 O13 1.901(5) .
Fe2 O14 1.990(5) .
Fe2 O12 2.016(5) .
Fe2 O9 2.022(5) .
Fe2 O11 2.031(5) .
Fe2 N3 2.265(6) .
Fe3 O7 1.964(5) .
Fe3 O15 1.982(5) .
Fe3 O14 1.999(5) .
Fe3 O12 2.020(5) .
Fe3 N5 2.031(6) .
Fe3 N4 2.308(6) .
C1 O2 1.237(14) .
C1 O1 1.264(12) .
C1 C2 1.454(15) .
C2 C3' 1.383(14) .
C2 C3 1.422(14) .
C2 C4 1.434(11) .
C2 H2 1.0000 .
C2 H2A 1.0000 .
C3 H3A 0.9800 .
C3 H3B 0.9800 .
C3 H3C 0.9800 .
C3' H3D 0.9800 .
C3' H3I 0.9800 .
C3' H3F 0.9800 .
C4 H4A 0.9800 .
C4 H4B 0.9800 .
C4 H4C 0.9800 .
C5 O3 1.241(9) .
C5 O4 1.266(9) .
C5 C6 1.521(12) .
C6 C8 1.427(14) .
C6 C8' 1.430(15) .
C6 C7 1.461(13) .
C6 H6A 1.0000 .
C6 H6B 1.0000 .
C7 H7A 0.9800 .
C7 H7B 0.9800 .
C7 H7C 0.9800 .
C8 H8A 0.9800 .
C8 H8B 0.9800 .
C8 H8C 0.9800 .
C8' H8D 0.9800 .
C8' H8I 0.9800 .
C8' H8F 0.9800 .
C9 C10 1.432(12) .
C9 N1 1.461(10) .
C9 H9A 0.9900 .
C9 H9B 0.9900 .
C10 O5 1.431(12) .
C10 H10A 0.9900 .
C10 H10B 0.9900 .
C11 N1 1.472(10) .
C11 C12 1.512(11) .
C11 H11A 0.9900 .
C11 H11B 0.9900 .
C12 O6 1.426(8) .
C12 H12A 0.9900 .
C12 H12B 0.9900 .
C13 N1 1.473(10) .
C13 C14 1.488(11) .
C13 H13A 0.9900 .
C13 H13B 0.9900 .
C14 O7 1.421(8) 17
C14 H14A 0.9900 .
C14 H14B 0.9900 .
C15 N2 1.496(10) .
C15 C16 1.514(11) .
C15 H15A 0.9900 .
C15 H15B 0.9900 .
C16 O8 1.417(8) .
C16 H16A 0.9900 .
C16 H16B 0.9900 .
C17 N2 1.480(10) .
C17 C18 1.507(11) .
C17 H17A 0.9900 .
C17 H17B 0.9900 .
C18 O9 1.421(8) .
C18 H18A 0.9900 .
C18 H18B 0.9900 .
C19 N2 1.479(10) .
C19 C20 1.528(11) .
C19 H19A 0.9900 .
C19 H19B 0.9900 .
C20 O10 1.407(12) .
C20 H20A 0.9900 .
C20 H20B 0.9900 .
C21 N3 1.470(9) .
C21 C22 1.504(10) .
C21 H21A 0.9900 .
C21 H21B 0.9900 .
C22 O11 1.415(9) .
C22 H22A 0.9900 .
C22 H22B 0.9900 .
C23 C24 1.494(11) .
C23 N3 1.495(9) .
C23 H23A 0.9900 .
C23 H23B 0.9900 .
C24 O12 1.431(9) .
C24 H24A 0.9900 .
C24 H24B 0.9900 .
C25 N3 1.481(9) .
C25 C26 1.522(11) .
C25 H25A 0.9900 .
C25 H25B 0.9900 .
C26 O13 1.412(9) .
C26 H26A 0.9900 .
C26 H26B 0.9900 .
C27 C28 1.489(10) .
C27 N4 1.498(9) .
C27 H27A 0.9900 .
C27 H27B 0.9900 .
C28 O14 1.407(9) .
C28 H28A 0.9900 .
C28 H28B 0.9900 .
C29 N4 1.490(9) .
C29 C30 1.534(10) .
C29 H29A 0.9900 .
C29 H29B 0.9900 .
C30 O15 1.429(8) .
C30 H30A 0.9900 .
C30 H30B 0.9900 .
C31 N4 1.466(9) .
C31 C32 1.506(10) .
C31 H31A 0.9900 .
C31 H31B 0.9900 .
C32 O16 1.434(8) .
C32 H32A 0.9900 .
C32 H32B 0.9900 .
C33 O17 1.30(2) .
C33 H33A 0.9800 .
C33 H33B 0.9800 .
C33 H33C 0.9800 .
N5 N6 1.203(9) .
N6 N7 1.139(9) .
O5 H5 0.9936 .
O7 C14 1.421(8) 18_545
O7 Dy1 2.319(5) 18_545
O10 H10 0.8399 .
O15 Dy1 2.313(5) 18_545
O16 H16 0.8402 .
O17 H17 0.8400 .

loop_
_geom_hbond_atom_site_label_D
_geom_hbond_atom_site_label_H
_geom_hbond_atom_site_label_A
_geom_hbond_distance_DH
_geom_hbond_distance_HA
_geom_hbond_distance_DA
_geom_hbond_angle_DHA
_geom_hbond_site_symmetry_A
O5 H5 O2 0.99 1.62 2.555(11) 155.5 .
O10 H10 O24' 0.84 1.92 2.66(3) 147.4 .
O16 H16 O17 0.84 1.93 2.680(11) 147.7 .
O17 H17 O19' 0.84 1.95 2.78(3) 169.4 2_655
